data_1505516
loop_
_publ_author_name
'Debroy, Paromita'
'Lindeman, Sergey V.'
'Rathore, Rajendra'

_publ_section_title
;
 Hexabenzo[4.4.4]propellane: a helical molecular platform for the
 construction of electroactive materials.
;
_journal_issue 21
_journal_name_full 'Organic letters'
_journal_page_first 4091
_journal_page_last 4094
_journal_paper_doi 10.1021/ol7015466
_journal_volume 9
_journal_year 2007
_chemical_formula_sum 'C46 H40'
_chemical_formula_weight 592.78
_chemical_name_systematic
; 
 ? 
;
_space_group_IT_number 15
_symmetry_cell_setting monoclinic
_symmetry_space_group_name_Hall '-C 2yc'
_symmetry_space_group_name_H-M 'C 1 2/c 1'
_atom_sites_solution_hydrogens difmap
_atom_sites_solution_primary direct
_atom_sites_solution_secondary difmap
_audit_creation_method SHELXL-97
_cell_angle_alpha 90.00
_cell_angle_beta 116.6170(10)
_cell_angle_gamma 90.00
_cell_formula_units_Z 8
_cell_length_a 43.6564(9)
_cell_length_b 8.5048(2)
_cell_length_c 20.2741(4)
_cell_measurement_reflns_used 5362
_cell_measurement_temperature 100(2)
_cell_measurement_theta_max 61
_cell_measurement_theta_min 2
_cell_volume 6729.8(3)
_computing_cell_refinement 'SAINT v7.23A (Bruker, 2005)'
_computing_data_collection 'APEX2 v2.0-2 (Bruker, 2005)'
_computing_data_reduction 'SADABS-2004/1 (Bruker, 2005)'
_computing_molecular_graphics 'XP v5.1 (Bruker, 1998)'
_computing_publication_material 'XCIF v6.12 (Bruker, 2001)'
_computing_structure_refinement 'SHELXL-97 v.97-2 (Sheldrick, 1993-1997)'
_computing_structure_solution 'XS/SHELXTL v6.12 (Bruker, 2001)'
_diffrn_ambient_temperature 100(2)
_diffrn_measured_fraction_theta_full 0.965
_diffrn_measured_fraction_theta_max 0.965
_diffrn_measurement_device_type 'Bruker APEX2 CCD detector'
_diffrn_measurement_method '\w scans'
_diffrn_radiation_monochromator graphite
_diffrn_radiation_source 'fine-focus sealed tube'
_diffrn_radiation_type CuK\a
_diffrn_radiation_wavelength 1.54178
_diffrn_reflns_av_R_equivalents 0.0230
_diffrn_reflns_av_sigmaI/netI 0.0151
_diffrn_reflns_limit_h_max 43
_diffrn_reflns_limit_h_min -49
_diffrn_reflns_limit_k_max 9
_diffrn_reflns_limit_k_min 0
_diffrn_reflns_limit_l_max 23
_diffrn_reflns_limit_l_min 0
_diffrn_reflns_number 28039
_diffrn_reflns_theta_full 67.46
_diffrn_reflns_theta_max 61.46
_diffrn_reflns_theta_min 2.26
_exptl_absorpt_coefficient_mu 0.495
_exptl_absorpt_correction_T_max 0.9522
_exptl_absorpt_correction_T_min 0.8459
_exptl_absorpt_correction_type multi-scan
_exptl_crystal_colour colorless
_exptl_crystal_density_diffrn 1.170
_exptl_crystal_density_method 'not measured'
_exptl_crystal_description block
_exptl_crystal_F_000 2528
_exptl_crystal_size_max 0.35
_exptl_crystal_size_mid 0.17
_exptl_crystal_size_min 0.10
_refine_diff_density_max 0.235
_refine_diff_density_min -0.190
_refine_diff_density_rms 0.035
_refine_ls_extinction_method none
_refine_ls_goodness_of_fit_ref 0.990
_refine_ls_hydrogen_treatment refall
_refine_ls_matrix_type full
_refine_ls_number_parameters 575
_refine_ls_number_reflns 5031
_refine_ls_number_restraints 0
_refine_ls_restrained_S_all 0.990
_refine_ls_R_factor_all 0.0394
_refine_ls_R_factor_gt 0.0339
_refine_ls_shift/su_max 0.001
_refine_ls_shift/su_mean 0.000
_refine_ls_structure_factor_coef Fsqd
_refine_ls_weighting_details 'calc w=1/[\s^2^(Fo^2^)+(0.0569P)^2^+3.4090P] where P=(Fo^2^+2Fc^2^)/3'
_refine_ls_weighting_scheme calc
_refine_ls_wR_factor_gt 0.0876
_refine_ls_wR_factor_ref 0.0911
_reflns_number_gt 4433
_reflns_number_total 5031
_reflns_threshold_expression >2sigma(I)
_cod_data_source_file ol7015466-file004.cif
_cod_data_source_block raj3h
_cod_original_cell_volume 6729.8(2)
_cod_original_sg_symbol_H-M 'C 2/c'
_cod_database_code 1505516

loop_
_symmetry_equiv_pos_as_xyz
'x, y, z'
'-x, y, -z+1/2'
'x+1/2, y+1/2, z'
'-x+1/2, y+1/2, -z+1/2'
'-x, -y, -z'
'x, -y, z-1/2'
'-x+1/2, -y+1/2, -z'
'x+1/2, -y+1/2, z-1/2'

loop_
_atom_site_label
_atom_site_type_symbol
_atom_site_fract_x
_atom_site_fract_y
_atom_site_fract_z
_atom_site_U_iso_or_equiv
_atom_site_adp_type
_atom_site_occupancy
_atom_site_symmetry_multiplicity
_atom_site_calc_flag
C1 C 0.10462(3) 0.53266(15) 0.41080(7) 0.0208(3) Uani 1 1 d
C2 C 0.14206(3) 0.46468(15) 0.44512(7) 0.0207(3) Uani 1 1 d
C10 C 0.00190(3) 0.24159(16) 0.40836(7) 0.0242(3) Uani 1 1 d
C11 C 0.08021(3) 0.39092(14) 0.38844(6) 0.0198(3) Uani 1 1 d
C12 C 0.08718(3) 0.26565(15) 0.35192(7) 0.0201(3) Uani 1 1 d
C13 C 0.06575(3) 0.13532(15) 0.33216(7) 0.0224(3) Uani 1 1 d
C14 C 0.03808(3) 0.12697(16) 0.34877(7) 0.0232(3) Uani 1 1 d
C15 C 0.03110(3) 0.24810(15) 0.38591(7) 0.0213(3) Uani 1 1 d
C16 C 0.05244(3) 0.38109(15) 0.40414(7) 0.0212(3) Uani 1 1 d
C17 C -0.01581(4) 0.08106(17) 0.39180(9) 0.0294(3) Uani 1 1 d
C18 C -0.02477(4) 0.36718(18) 0.36520(9) 0.0320(3) Uani 1 1 d
C19 C 0.01613(4) 0.27419(19) 0.49153(8) 0.0307(3) Uani 1 1 d
C20 C 0.21202(3) 0.28898(16) 0.31378(8) 0.0272(3) Uani 1 1 d
C21 C 0.14572(3) 0.36697(14) 0.38556(7) 0.0200(3) Uani 1 1 d
C22 C 0.11784(3) 0.27353(14) 0.33878(7) 0.0199(3) Uani 1 1 d
C23 C 0.12044(3) 0.19098(15) 0.28252(7) 0.0216(3) Uani 1 1 d
C24 C 0.15034(3) 0.19442(15) 0.27390(7) 0.0219(3) Uani 1 1 d
C25 C 0.17859(3) 0.28186(15) 0.32111(7) 0.0220(3) Uani 1 1 d
C26 C 0.17547(3) 0.36808(15) 0.37666(7) 0.0211(3) Uani 1 1 d
C27 C 0.21983(4) 0.46051(19) 0.30275(10) 0.0372(4) Uani 1 1 d
C28 C 0.24123(4) 0.2254(2) 0.38504(10) 0.0389(4) Uani 1 1 d
C29 C 0.21028(4) 0.1926(2) 0.24843(10) 0.0443(4) Uani 1 1 d
C31 C 0.09943(3) 0.63111(14) 0.34354(7) 0.0209(3) Uani 1 1 d
C32 C 0.12711(3) 0.72080(15) 0.34634(7) 0.0218(3) Uani 1 1 d
C33 C 0.12333(4) 0.80114(15) 0.28319(7) 0.0255(3) Uani 1 1 d
C34 C 0.09239(4) 0.80111(16) 0.21983(7) 0.0280(3) Uani 1 1 d
C35 C 0.06466(4) 0.72164(16) 0.21877(7) 0.0274(3) Uani 1 1 d
C36 C 0.06823(3) 0.63526(15) 0.28011(7) 0.0240(3) Uani 1 1 d
C41 C 0.16670(3) 0.60452(15) 0.46746(7) 0.0210(3) Uani 1 1 d
C42 C 0.15915(3) 0.72797(15) 0.41624(7) 0.0219(3) Uani 1 1 d
C43 C 0.18151(3) 0.85553(16) 0.43374(8) 0.0264(3) Uani 1 1 d
C44 C 0.21113(4) 0.86000(17) 0.50003(8) 0.0301(3) Uani 1 1 d
C45 C 0.21850(4) 0.73861(17) 0.55025(8) 0.0287(3) Uani 1 1 d
C46 C 0.19632(3) 0.61118(16) 0.53404(7) 0.0248(3) Uani 1 1 d
C51 C 0.10141(3) 0.63280(15) 0.47019(7) 0.0209(3) Uani 1 1 d
C52 C 0.11584(3) 0.57417(15) 0.54279(7) 0.0213(3) Uani 1 1 d
C53 C 0.11301(3) 0.66435(16) 0.59735(7) 0.0246(3) Uani 1 1 d
C54 C 0.09687(3) 0.80941(16) 0.58106(8) 0.0264(3) Uani 1 1 d
C55 C 0.08287(3) 0.86667(16) 0.50974(7) 0.0260(3) Uani 1 1 d
C56 C 0.08506(3) 0.77740(16) 0.45456(7) 0.0236(3) Uani 1 1 d
C61 C 0.14669(3) 0.36329(15) 0.51142(7) 0.0206(3) Uani 1 1 d
C62 C 0.13369(3) 0.42092(15) 0.55906(7) 0.0218(3) Uani 1 1 d
C63 C 0.13780(4) 0.32981(17) 0.61987(7) 0.0273(3) Uani 1 1 d
C64 C 0.15414(4) 0.18540(17) 0.63325(8) 0.0295(3) Uani 1 1 d
C65 C 0.16672(4) 0.12858(17) 0.58608(7) 0.0280(3) Uani 1 1 d
C66 C 0.16303(3) 0.21809(16) 0.52554(7) 0.0239(3) Uani 1 1 d
H13 H 0.0710(3) 0.0438(18) 0.3083(8) 0.027(4) Uiso 1 1 d
H14 H 0.0236(3) 0.0298(16) 0.3353(7) 0.021(3) Uiso 1 1 d
H16 H 0.0481(3) 0.4716(16) 0.4306(7) 0.020(3) Uiso 1 1 d
H17A H -0.0268(4) 0.0591(18) 0.3386(9) 0.032(4) Uiso 1 1 d
H17B H 0.0006(4) -0.0067(17) 0.4177(8) 0.030(4) Uiso 1 1 d
H17C H -0.0342(4) 0.0776(18) 0.4094(8) 0.034(4) Uiso 1 1 d
H18A H -0.0441(4) 0.3683(18) 0.3792(8) 0.040(4) Uiso 1 1 d
H18B H -0.0142(4) 0.4733(19) 0.3750(8) 0.033(4) Uiso 1 1 d
H18C H -0.0350(4) 0.3480(18) 0.3093(10) 0.039(4) Uiso 1 1 d
H19A H 0.0271(4) 0.3826(19) 0.5053(8) 0.032(4) Uiso 1 1 d
H19B H 0.0341(4) 0.193(2) 0.5212(9) 0.042(4) Uiso 1 1 d
H19C H -0.0027(4) 0.2692(19) 0.5059(9) 0.042(4) Uiso 1 1 d
H23 H 0.1001(4) 0.1282(16) 0.2469(8) 0.026(4) Uiso 1 1 d
H24 H 0.1518(3) 0.1327(15) 0.2337(7) 0.021(3) Uiso 1 1 d
H26 H 0.1947(3) 0.4308(16) 0.4099(7) 0.019(3) Uiso 1 1 d
H27A H 0.2425(5) 0.466(2) 0.3007(9) 0.052(5) Uiso 1 1 d
H27B H 0.2014(5) 0.502(2) 0.2554(10) 0.051(5) Uiso 1 1 d
H27C H 0.2205(4) 0.5327(19) 0.3440(9) 0.038(4) Uiso 1 1 d
H28A H 0.2640(5) 0.229(2) 0.3817(9) 0.050(5) Uiso 1 1 d
H28B H 0.2363(4) 0.108(2) 0.3925(9) 0.053(5) Uiso 1 1 d
H28C H 0.2436(4) 0.287(2) 0.4303(10) 0.048(5) Uiso 1 1 d
H29A H 0.2319(5) 0.207(2) 0.2443(10) 0.059(5) Uiso 1 1 d
H29B H 0.2072(4) 0.073(2) 0.2601(9) 0.046(5) Uiso 1 1 d
H29C H 0.1910(5) 0.241(2) 0.1982(10) 0.056(5) Uiso 1 1 d
H33 H 0.1432(4) 0.8616(17) 0.2848(8) 0.029(4) Uiso 1 1 d
H34 H 0.0901(4) 0.8580(17) 0.1765(8) 0.028(4) Uiso 1 1 d
H35 H 0.0426(4) 0.7213(17) 0.1751(8) 0.028(4) Uiso 1 1 d
H36 H 0.0484(4) 0.5772(16) 0.2795(7) 0.023(3) Uiso 1 1 d
H43 H 0.1757(4) 0.9451(18) 0.3988(8) 0.029(4) Uiso 1 1 d
H44 H 0.2266(4) 0.9485(19) 0.5114(8) 0.035(4) Uiso 1 1 d
H45 H 0.2392(4) 0.7411(17) 0.5978(9) 0.034(4) Uiso 1 1 d
H46 H 0.2021(4) 0.5240(17) 0.5709(8) 0.028(4) Uiso 1 1 d
H53 H 0.1229(3) 0.6245(16) 0.6482(8) 0.024(3) Uiso 1 1 d
H54 H 0.0956(4) 0.8718(17) 0.6201(8) 0.028(4) Uiso 1 1 d
H55 H 0.0720(4) 0.9714(19) 0.4975(8) 0.032(4) Uiso 1 1 d
H56 H 0.0751(3) 0.8193(15) 0.4041(8) 0.019(3) Uiso 1 1 d
H63 H 0.1285(4) 0.3689(16) 0.6529(8) 0.028(4) Uiso 1 1 d
H64 H 0.1563(4) 0.1199(18) 0.6754(8) 0.036(4) Uiso 1 1 d
H65 H 0.1778(4) 0.0238(18) 0.5949(8) 0.028(4) Uiso 1 1 d
H66 H 0.1712(3) 0.1759(16) 0.4908(8) 0.024(3) Uiso 1 1 d

loop_
_atom_site_aniso_label
_atom_site_aniso_U_11
_atom_site_aniso_U_22
_atom_site_aniso_U_33
_atom_site_aniso_U_23
_atom_site_aniso_U_13
_atom_site_aniso_U_12
C1 0.0211(7) 0.0198(7) 0.0221(7) -0.0007(5) 0.0104(5) -0.0005(5)
C2 0.0200(6) 0.0208(7) 0.0218(6) -0.0012(5) 0.0098(5) -0.0002(5)
C10 0.0215(7) 0.0248(7) 0.0275(7) 0.0023(5) 0.0122(6) -0.0002(5)
C11 0.0213(7) 0.0199(7) 0.0168(6) 0.0021(5) 0.0073(5) 0.0005(5)
C12 0.0202(6) 0.0222(7) 0.0162(6) 0.0024(5) 0.0067(5) 0.0007(5)
C13 0.0246(7) 0.0211(7) 0.0212(7) 0.0002(5) 0.0099(6) -0.0001(5)
C14 0.0225(7) 0.0223(8) 0.0235(7) 0.0010(5) 0.0090(6) -0.0031(6)
C15 0.0195(7) 0.0235(7) 0.0186(6) 0.0040(5) 0.0065(5) 0.0006(5)
C16 0.0210(7) 0.0217(7) 0.0196(6) 0.0018(5) 0.0080(5) 0.0022(5)
C17 0.0260(7) 0.0285(8) 0.0378(9) 0.0018(7) 0.0180(7) -0.0020(6)
C18 0.0246(8) 0.0320(9) 0.0412(9) 0.0052(7) 0.0164(7) 0.0025(6)
C19 0.0329(8) 0.0339(9) 0.0323(8) 0.0005(7) 0.0207(7) -0.0015(7)
C20 0.0249(7) 0.0296(8) 0.0310(7) -0.0051(6) 0.0160(6) -0.0023(6)
C21 0.0228(7) 0.0166(7) 0.0200(6) 0.0030(5) 0.0092(5) 0.0018(5)
C22 0.0221(7) 0.0184(7) 0.0189(6) 0.0027(5) 0.0088(5) 0.0013(5)
C23 0.0228(7) 0.0196(7) 0.0213(7) 0.0007(5) 0.0090(6) -0.0011(5)
C24 0.0265(7) 0.0198(7) 0.0217(7) 0.0001(5) 0.0128(6) 0.0021(5)
C25 0.0233(7) 0.0203(7) 0.0236(7) 0.0023(5) 0.0117(6) 0.0023(5)
C26 0.0206(7) 0.0194(7) 0.0223(7) -0.0007(5) 0.0087(6) -0.0014(5)
C27 0.0368(9) 0.0380(10) 0.0468(10) -0.0001(8) 0.0274(8) -0.0051(7)
C28 0.0258(8) 0.0436(11) 0.0467(10) 0.0018(8) 0.0158(7) 0.0037(7)
C29 0.0357(9) 0.0555(12) 0.0543(11) -0.0215(9) 0.0313(9) -0.0099(8)
C31 0.0258(7) 0.0171(7) 0.0222(7) -0.0023(5) 0.0130(6) 0.0014(5)
C32 0.0264(7) 0.0186(7) 0.0231(7) -0.0020(5) 0.0137(6) 0.0013(5)
C33 0.0339(8) 0.0196(7) 0.0278(7) -0.0007(5) 0.0180(6) -0.0009(6)
C34 0.0434(9) 0.0211(8) 0.0219(7) 0.0013(6) 0.0167(6) 0.0010(6)
C35 0.0329(8) 0.0229(8) 0.0206(7) -0.0010(5) 0.0070(6) 0.0019(6)
C36 0.0260(7) 0.0208(7) 0.0246(7) -0.0020(5) 0.0108(6) -0.0007(6)
C41 0.0218(7) 0.0215(7) 0.0233(7) -0.0045(5) 0.0133(6) -0.0010(5)
C42 0.0229(7) 0.0226(7) 0.0248(7) -0.0029(5) 0.0149(6) 0.0003(5)
C43 0.0294(7) 0.0224(8) 0.0325(8) -0.0016(6) 0.0183(6) -0.0035(6)
C44 0.0271(7) 0.0272(8) 0.0384(8) -0.0082(6) 0.0167(7) -0.0084(6)
C45 0.0231(7) 0.0305(8) 0.0305(8) -0.0066(6) 0.0102(6) -0.0029(6)
C46 0.0229(7) 0.0263(8) 0.0261(7) -0.0027(6) 0.0117(6) 0.0012(6)
C51 0.0195(6) 0.0213(7) 0.0235(7) -0.0021(5) 0.0111(5) -0.0037(5)
C52 0.0191(6) 0.0220(7) 0.0236(7) -0.0008(5) 0.0104(5) -0.0033(5)
C53 0.0250(7) 0.0284(8) 0.0221(7) -0.0016(6) 0.0120(6) -0.0003(6)
C54 0.0277(7) 0.0285(8) 0.0258(7) -0.0054(6) 0.0144(6) 0.0011(6)
C55 0.0259(7) 0.0224(8) 0.0290(8) -0.0018(6) 0.0118(6) 0.0032(6)
C56 0.0226(7) 0.0249(8) 0.0235(7) 0.0012(6) 0.0106(6) 0.0004(5)
C61 0.0183(6) 0.0221(7) 0.0197(6) -0.0020(5) 0.0069(5) -0.0031(5)
C62 0.0202(6) 0.0221(7) 0.0225(7) -0.0014(5) 0.0089(5) -0.0023(5)
C63 0.0312(8) 0.0291(8) 0.0247(7) 0.0006(6) 0.0152(6) -0.0002(6)
C64 0.0368(8) 0.0274(8) 0.0264(7) 0.0073(6) 0.0160(6) 0.0036(6)
C65 0.0305(8) 0.0238(8) 0.0292(8) 0.0056(6) 0.0129(6) 0.0041(6)
C66 0.0221(7) 0.0250(8) 0.0245(7) -0.0025(5) 0.0104(6) 0.0008(5)

loop_
_atom_type_symbol
_atom_type_description
_atom_type_scat_dispersion_real
_atom_type_scat_dispersion_imag
_atom_type_scat_source
C C 0.0181 0.0091 'International Tables Vol C Tables 4.2.6.8 and 6.1.1.4'
H H 0.0000 0.0000 'International Tables Vol C Tables 4.2.6.8 and 6.1.1.4'

loop_
_geom_angle_atom_site_label_1
_geom_angle_atom_site_label_2
_geom_angle_atom_site_label_3
_geom_angle
C31 C1 C51 111.57(10)
C31 C1 C11 111.14(10)
C51 C1 C11 111.87(10)
C31 C1 C2 107.79(10)
C51 C1 C2 107.44(10)
C11 C1 C2 106.75(10)
C41 C2 C21 110.32(10)
C41 C2 C61 112.27(10)
C21 C2 C61 111.52(10)
C41 C2 C1 107.39(10)
C21 C2 C1 107.79(10)
C61 C2 C1 107.31(10)
C17 C10 C18 108.45(11)
C17 C10 C15 111.86(11)
C18 C10 C15 108.97(11)
C17 C10 C19 108.51(11)
C18 C10 C19 109.31(12)
C15 C10 C19 109.72(11)
C16 C11 C12 119.52(11)
C16 C11 C1 122.78(11)
C12 C11 C1 117.68(11)
C13 C12 C11 118.67(11)
C13 C12 C22 122.10(11)
C11 C12 C22 119.17(11)
C12 C13 C14 121.05(12)
C12 C13 H13 119.4(8)
C14 C13 H13 119.4(8)
C15 C14 C13 121.21(12)
C15 C14 H14 119.6(7)
C13 C14 H14 119.1(7)
C14 C15 C16 117.33(12)
C14 C15 C10 123.21(11)
C16 C15 C10 119.46(11)
C11 C16 C15 122.19(12)
C11 C16 H16 118.1(7)
C15 C16 H16 119.7(7)
C10 C17 H17A 111.1(9)
C10 C17 H17B 112.1(8)
H17A C17 H17B 108.4(12)
C10 C17 H17C 110.5(9)
H17A C17 H17C 107.9(12)
H17B C17 H17C 106.7(12)
C10 C18 H18A 111.5(9)
C10 C18 H18B 110.7(9)
H18A C18 H18B 108.0(12)
C10 C18 H18C 111.3(9)
H18A C18 H18C 107.8(12)
H18B C18 H18C 107.4(12)
C10 C19 H19A 111.8(8)
C10 C19 H19B 110.7(9)
H19A C19 H19B 107.9(12)
C10 C19 H19C 109.6(9)
H19A C19 H19C 108.0(12)
H19B C19 H19C 108.8(13)
C29 C20 C25 112.48(11)
C29 C20 C28 108.92(13)
C25 C20 C28 108.68(11)
C29 C20 C27 108.10(13)
C25 C20 C27 109.54(11)
C28 C20 C27 109.05(13)
C26 C21 C22 119.56(12)
C26 C21 C2 122.18(11)
C22 C21 C2 118.26(11)
C23 C22 C21 118.41(12)
C23 C22 C12 122.65(11)
C21 C22 C12 118.94(11)
C22 C23 C24 121.28(12)
C22 C23 H23 119.0(8)
C24 C23 H23 119.7(8)
C25 C24 C23 121.14(12)
C25 C24 H24 118.9(8)
C23 C24 H24 119.9(8)
C24 C25 C26 117.24(12)
C24 C25 C20 122.95(11)
C26 C25 C20 119.80(11)
C21 C26 C25 122.30(12)
C21 C26 H26 118.9(8)
C25 C26 H26 118.8(8)
C20 C27 H27A 109.7(10)
C20 C27 H27B 109.8(10)
H27A C27 H27B 109.1(14)
C20 C27 H27C 112.1(9)
H27A C27 H27C 109.5(13)
H27B C27 H27C 106.7(13)
C20 C28 H28A 110.5(9)
C20 C28 H28B 109.6(9)
H28A C28 H28B 107.6(13)
C20 C28 H28C 112.0(10)
H28A C28 H28C 109.5(13)
H28B C28 H28C 107.7(14)
C20 C29 H29A 109.2(11)
C20 C29 H29B 106.3(9)
H29A C29 H29B 110.7(14)
C20 C29 H29C 109.4(10)
H29A C29 H29C 104.2(14)
H29B C29 H29C 117.0(13)
C36 C31 C32 119.34(12)
C36 C31 C1 122.02(11)
C32 C31 C1 118.64(11)
C33 C32 C31 118.82(12)
C33 C32 C42 122.07(12)
C31 C32 C42 119.11(11)
C34 C33 C32 121.08(13)
C34 C33 H33 120.3(8)
C32 C33 H33 118.6(8)
C35 C34 C33 119.95(13)
C35 C34 H34 119.9(8)
C33 C34 H34 120.2(8)
C34 C35 C36 119.93(13)
C34 C35 H35 121.3(8)
C36 C35 H35 118.7(8)
C35 C36 C31 120.66(13)
C35 C36 H36 120.3(8)
C31 C36 H36 119.1(8)
C46 C41 C42 119.62(12)
C46 C41 C2 122.94(11)
C42 C41 C2 117.39(11)
C43 C42 C41 119.10(12)
C43 C42 C32 121.93(12)
C41 C42 C32 118.94(11)
C44 C43 C42 120.69(13)
C44 C43 H43 120.1(8)
C42 C43 H43 119.2(8)
C45 C44 C43 120.10(13)
C45 C44 H44 119.8(9)
C43 C44 H44 120.1(9)
C44 C45 C46 120.00(13)
C44 C45 H45 121.0(9)
C46 C45 H45 119.0(9)
C41 C46 C45 120.48(13)
C41 C46 H46 120.6(8)
C45 C46 H46 119.0(8)
C56 C51 C52 119.80(12)
C56 C51 C1 122.21(11)
C52 C51 C1 117.99(11)
C53 C52 C51 118.48(12)
C53 C52 C62 122.18(11)
C51 C52 C62 119.34(11)
C54 C53 C52 121.09(12)
C54 C53 H53 119.6(8)
C52 C53 H53 119.3(8)
C55 C54 C53 120.18(13)
C55 C54 H54 119.9(8)
C53 C54 H54 120.0(8)
C54 C55 C56 119.46(13)
C54 C55 H55 121.2(8)
C56 C55 H55 119.3(8)
C51 C56 C55 120.98(12)
C51 C56 H56 120.1(8)
C55 C56 H56 118.9(8)
C66 C61 C62 119.66(12)
C66 C61 C2 122.30(11)
C62 C61 C2 118.04(11)
C63 C62 C61 118.65(12)
C63 C62 C52 122.16(11)
C61 C62 C52 119.19(11)
C64 C63 C62 121.05(13)
C64 C63 H63 120.0(8)
C62 C63 H63 119.0(8)
C63 C64 C65 120.18(13)
C63 C64 H64 120.8(9)
C65 C64 H64 119.0(9)
C64 C65 C66 119.53(13)
C64 C65 H65 120.2(8)
C66 C65 H65 120.3(8)
C61 C66 C65 120.92(12)
C61 C66 H66 119.5(8)
C65 C66 H66 119.6(8)

loop_
_geom_bond_atom_site_label_1
_geom_bond_atom_site_label_2
_geom_bond_distance
C1 C31 1.5282(17)
C1 C51 1.5316(17)
C1 C11 1.5367(17)
C1 C2 1.5720(17)
C2 C41 1.5297(17)
C2 C21 1.5321(17)
C2 C61 1.5323(17)
C10 C17 1.5304(19)
C10 C18 1.5328(19)
C10 C15 1.5346(18)
C10 C19 1.539(2)
C11 C16 1.3872(18)
C11 C12 1.4064(18)
C12 C13 1.3887(18)
C12 C22 1.4786(18)
C13 C14 1.3936(19)
C13 H13 0.996(15)
C14 C15 1.3881(19)
C14 H14 1.001(14)
C15 C16 1.4054(18)
C16 H16 1.004(14)
C17 H17A 0.982(15)
C17 H17B 1.006(15)
C17 H17C 1.014(15)
C18 H18A 1.004(17)
C18 H18B 0.992(16)
C18 H18C 1.028(17)
C19 H19A 1.018(16)
C19 H19B 1.014(17)
C19 H19C 0.988(18)
C20 C29 1.531(2)
C20 C25 1.5330(18)
C20 C28 1.534(2)
C20 C27 1.537(2)
C21 C26 1.3889(18)
C21 C22 1.4066(18)
C22 C23 1.3866(18)
C23 C24 1.3927(18)
C23 H23 1.011(14)
C24 C25 1.3902(18)
C24 H24 0.996(14)
C25 C26 1.4008(18)
C26 H26 0.967(14)
C27 H27A 1.010(18)
C27 H27B 1.002(18)
C27 H27C 1.027(16)
C28 H28A 1.026(19)
C28 H28B 1.048(19)
C28 H28C 1.020(18)
C29 H29A 0.992(19)
C29 H29B 1.064(19)
C29 H29C 1.071(19)
C31 C36 1.3931(18)
C31 C32 1.4083(18)
C32 C33 1.3943(19)
C32 C42 1.4806(18)
C33 C34 1.386(2)
C33 H33 0.997(15)
C34 C35 1.378(2)
C34 H34 0.969(15)
C35 C36 1.3917(19)
C35 H35 0.972(15)
C36 H36 0.990(14)
C41 C46 1.3904(18)
C41 C42 1.4081(18)
C42 C43 1.3950(18)
C43 C44 1.386(2)
C43 H43 0.992(15)
C44 C45 1.383(2)
C44 H44 0.967(16)
C45 C46 1.3912(19)
C45 H45 0.982(16)
C46 H46 1.001(15)
C51 C56 1.3856(18)
C51 C52 1.4076(18)
C52 C53 1.3963(18)
C52 C62 1.4779(19)
C53 C54 1.385(2)
C53 H53 0.982(14)
C54 C55 1.3819(19)
C54 H54 0.975(15)
C55 C56 1.3903(19)
C55 H55 0.987(16)
C56 H56 0.982(14)
C61 C66 1.3902(19)
C61 C62 1.4095(18)
C62 C63 1.3979(19)
C63 C64 1.385(2)
C63 H63 0.984(15)
C64 C65 1.386(2)
C64 H64 0.987(16)
C65 C66 1.3910(19)
C65 H65 0.992(15)
C66 H66 0.989(14)

loop_
_geom_torsion_atom_site_label_1
_geom_torsion_atom_site_label_2
_geom_torsion_atom_site_label_3
_geom_torsion_atom_site_label_4
_geom_torsion
C31 C1 C2 C41 60.34(12)
C51 C1 C2 C41 -60.03(12)
C11 C1 C2 C41 179.82(9)
C31 C1 C2 C21 -58.52(12)
C51 C1 C2 C21 -178.89(9)
C11 C1 C2 C21 60.96(12)
C31 C1 C2 C61 -178.76(9)
C51 C1 C2 C61 60.88(12)
C11 C1 C2 C61 -59.28(12)
C31 C1 C11 C16 -108.37(13)
C51 C1 C11 C16 17.08(16)
C2 C1 C11 C16 134.34(12)
C31 C1 C11 C12 72.98(14)
C51 C1 C11 C12 -161.57(11)
C2 C1 C11 C12 -44.31(14)
C16 C11 C12 C13 0.37(18)
C1 C11 C12 C13 179.06(11)
C16 C11 C12 C22 -176.91(11)
C1 C11 C12 C22 1.79(16)
C11 C12 C13 C14 -0.78(18)
C22 C12 C13 C14 176.41(12)
C12 C13 C14 C15 -0.33(19)
C13 C14 C15 C16 1.77(18)
C13 C14 C15 C10 -177.33(11)
C17 C10 C15 C14 5.66(18)
C18 C10 C15 C14 -114.24(14)
C19 C10 C15 C14 126.12(13)
C17 C10 C15 C16 -173.43(11)
C18 C10 C15 C16 66.68(15)
C19 C10 C15 C16 -52.96(15)
C12 C11 C16 C15 1.16(18)
C1 C11 C16 C15 -177.47(11)
C14 C15 C16 C11 -2.20(18)
C10 C15 C16 C11 176.93(11)
C41 C2 C21 C26 23.83(16)
C61 C2 C21 C26 -101.65(13)
C1 C2 C21 C26 140.80(12)
C41 C2 C21 C22 -156.22(11)
C61 C2 C21 C22 78.31(14)
C1 C2 C21 C22 -39.24(15)
C26 C21 C22 C23 -3.16(18)
C2 C21 C22 C23 176.88(11)
C26 C21 C22 C12 176.15(11)
C2 C21 C22 C12 -3.80(17)
C13 C12 C22 C23 27.05(18)
C11 C12 C22 C23 -155.77(12)
C13 C12 C22 C21 -152.24(12)
C11 C12 C22 C21 24.94(17)
C21 C22 C23 C24 2.64(18)
C12 C22 C23 C24 -176.65(11)
C22 C23 C24 C25 -0.51(19)
C23 C24 C25 C26 -1.07(19)
C23 C24 C25 C20 179.93(12)
C29 C20 C25 C24 1.13(19)
C28 C20 C25 C24 -119.56(14)
C27 C20 C25 C24 121.38(14)
C29 C20 C25 C26 -177.84(13)
C28 C20 C25 C26 61.47(16)
C27 C20 C25 C26 -57.59(16)
C22 C21 C26 C25 1.64(19)
C2 C21 C26 C25 -178.41(11)
C24 C25 C26 C21 0.50(18)
C20 C25 C26 C21 179.53(12)
C51 C1 C31 C36 -98.80(13)
C11 C1 C31 C36 26.82(16)
C2 C1 C31 C36 143.47(12)
C51 C1 C31 C32 80.83(14)
C11 C1 C31 C32 -153.55(11)
C2 C1 C31 C32 -36.90(15)
C36 C31 C32 C33 -5.26(18)
C1 C31 C32 C33 175.11(11)
C36 C31 C32 C42 174.25(11)
C1 C31 C32 C42 -5.39(17)
C31 C32 C33 C34 3.74(19)
C42 C32 C33 C34 -175.74(12)
C32 C33 C34 C35 0.5(2)
C33 C34 C35 C36 -3.1(2)
C34 C35 C36 C31 1.5(2)
C32 C31 C36 C35 2.69(19)
C1 C31 C36 C35 -177.69(11)
C21 C2 C41 C46 -106.12(13)
C61 C2 C41 C46 18.94(16)
C1 C2 C41 C46 136.66(12)
C21 C2 C41 C42 71.51(14)
C61 C2 C41 C42 -163.44(11)
C1 C2 C41 C42 -45.71(14)
C46 C41 C42 C43 -0.52(18)
C2 C41 C42 C43 -178.23(11)
C46 C41 C42 C32 -178.61(11)
C2 C41 C42 C32 3.68(16)
C33 C32 C42 C43 25.86(18)
C31 C32 C42 C43 -153.62(12)
C33 C32 C42 C41 -156.10(12)
C31 C32 C42 C41 24.41(17)
C41 C42 C43 C44 1.15(19)
C32 C42 C43 C44 179.19(12)
C42 C43 C44 C45 -1.1(2)
C43 C44 C45 C46 0.5(2)
C42 C41 C46 C45 -0.12(18)
C2 C41 C46 C45 177.46(12)
C44 C45 C46 C41 0.1(2)
C31 C1 C51 C56 19.54(16)
C11 C1 C51 C56 -105.67(13)
C2 C1 C51 C56 137.48(12)
C31 C1 C51 C52 -160.22(11)
C11 C1 C51 C52 74.57(14)
C2 C1 C51 C52 -42.28(14)
C56 C51 C52 C53 0.36(18)
C1 C51 C52 C53 -179.87(11)
C56 C51 C52 C62 -179.07(11)
C1 C51 C52 C62 0.70(17)
C51 C52 C53 C54 -1.00(19)
C62 C52 C53 C54 178.42(12)
C52 C53 C54 C55 0.8(2)
C53 C54 C55 C56 0.1(2)
C52 C51 C56 C55 0.51(19)
C1 C51 C56 C55 -179.24(12)
C54 C55 C56 C51 -0.8(2)
C41 C2 C61 C66 -104.76(13)
C21 C2 C61 C66 19.63(16)
C1 C2 C61 C66 137.47(12)
C41 C2 C61 C62 75.41(14)
C21 C2 C61 C62 -160.20(11)
C1 C2 C61 C62 -42.36(14)
C66 C61 C62 C63 0.31(18)
C2 C61 C62 C63 -179.85(11)
C66 C61 C62 C52 -178.96(11)
C2 C61 C62 C52 0.88(17)
C53 C52 C62 C63 23.80(19)
C51 C52 C62 C63 -156.79(12)
C53 C52 C62 C61 -156.96(12)
C51 C52 C62 C61 22.45(17)
C61 C62 C63 C64 -0.3(2)
C52 C62 C63 C64 178.95(12)
C62 C63 C64 C65 -0.1(2)
C63 C64 C65 C66 0.5(2)
C62 C61 C66 C65 0.05(19)
C2 C61 C66 C65 -179.78(12)
C64 C65 C66 C61 -0.4(2)
